data_4072439
loop_
_publ_author_name
'Rosen, Evelyn L.'
'Sanderson, Matthew D.'
'Saravanakumar, Shanmuganathan'
'Bielawski, Christopher W.'

_publ_section_title
;
 Synthesis and Study of the First N-Aryl Acyclic Diaminocarbene and Its
 Transition-Metal Complexes
;
_journal_issue 24
_journal_name_full Organometallics
_journal_page_first 5774
_journal_paper_doi 10.1021/om7007925
_journal_volume 26
_journal_year 2007
_chemical_absolute_configuration 'ad of known abs. conf.'
_chemical_formula_moiety 'C27 H40 N2 1-, C8 H12, Cl 1-, Rh 2+'
_chemical_formula_sum 'C35 H52 Cl N2 Rh'
_chemical_formula_weight 639.15
_chemical_name_systematic
;
?
;
_space_group_IT_number 4
_symmetry_cell_setting monoclinic
_symmetry_space_group_name_Hall 'P 2yb'
_symmetry_space_group_name_H-M 'P 1 21 1'
_atom_sites_solution_hydrogens geom
_atom_sites_solution_primary direct
_atom_sites_solution_secondary difmap
_audit_creation_method SHELXL-97
_cell_angle_alpha 90.00
_cell_angle_beta 116.4921(12)
_cell_angle_gamma 90.00
_cell_formula_units_Z 2
_cell_length_a 9.6720(2)
_cell_length_b 17.9370(5)
_cell_length_c 10.5920(3)
_cell_measurement_reflns_used 3744
_cell_measurement_temperature 153(2)
_cell_measurement_theta_max 27.5
_cell_measurement_theta_min 1
_cell_volume 1644.62(8)
_computing_cell_refinement 'Collect software, Nonius B.V. 1998'
_computing_data_collection 'Collect software, Nonius B.V. 1998'
_computing_data_reduction
;
DENZO and Scalepack (Otwinoski and Minor, 1997)
;
_computing_molecular_graphics 'XP SHELXTL/PC, Siemens Analytical'
_computing_structure_refinement 'XL SHELXTL/PC, Siemens Analytical'
_computing_structure_solution
;

SIR97 - Altomare A., Burla M.C., Camalli M., Cascarano G.L., Giacovazzo C.,
Guagliardi A., Moliterni A.G.G., Polidori G.,Spagna R.
;
_diffrn_ambient_temperature 153(2)
_diffrn_measured_fraction_theta_full 0.997
_diffrn_measured_fraction_theta_max 0.997
_diffrn_measurement_device_type 'Nonius Kappa CCD'
_diffrn_measurement_method \w-scans
_diffrn_radiation_monochromator graphite
_diffrn_radiation_source 'fine-focus sealed tube'
_diffrn_radiation_type MoK\a
_diffrn_radiation_wavelength 0.71073
_diffrn_reflns_av_R_equivalents 0.0000
_diffrn_reflns_av_sigmaI/netI 0.0980
_diffrn_reflns_limit_h_max 12
_diffrn_reflns_limit_h_min -12
_diffrn_reflns_limit_k_max 23
_diffrn_reflns_limit_k_min -23
_diffrn_reflns_limit_l_max 13
_diffrn_reflns_limit_l_min -13
_diffrn_reflns_number 7171
_diffrn_reflns_theta_full 27.49
_diffrn_reflns_theta_max 27.49
_diffrn_reflns_theta_min 2.15
_exptl_absorpt_coefficient_mu 0.625
_exptl_absorpt_correction_type none
_exptl_crystal_colour yellow
_exptl_crystal_density_diffrn 1.291
_exptl_crystal_density_method 'not measured'
_exptl_crystal_description plates
_exptl_crystal_F_000 676
_exptl_crystal_size_max 0.20
_exptl_crystal_size_mid 0.18
_exptl_crystal_size_min 0.09
_refine_diff_density_max 2.518
_refine_diff_density_min -0.783
_refine_diff_density_rms 0.143
_refine_ls_abs_structure_details 'Flack H D (1983), Acta Cryst. A39, 876-881'
_refine_ls_abs_structure_Flack 0.00
_refine_ls_extinction_method none
_refine_ls_goodness_of_fit_ref 1.114
_refine_ls_hydrogen_treatment constr
_refine_ls_matrix_type full
_refine_ls_number_parameters 374
_refine_ls_number_reflns 7171
_refine_ls_number_restraints 1
_refine_ls_restrained_S_all 1.114
_refine_ls_R_factor_all 0.1066
_refine_ls_R_factor_gt 0.0685
_refine_ls_shift/su_max 0.008
_refine_ls_shift/su_mean 0.001
_refine_ls_structure_factor_coef Fsqd
_refine_ls_weighting_details 'calc w=1/[\s^2^(Fo^2^)+(0.0644P)^2^+2.1975P] where P=(Fo^2^+2Fc^2^)/3'
_refine_ls_weighting_scheme calc
_refine_ls_wR_factor_gt 0.1464
_refine_ls_wR_factor_ref 0.1636
_reflns_number_gt 5231
_reflns_number_total 7171
_reflns_threshold_expression >2sigma(I)
_cod_data_source_file cif.cif
_cod_data_source_block sska93
_cod_depositor_comments
;
The following automatic conversions were performed:

'_symmetry_cell_setting' value 'Monoclinic' changed to 'monoclinic'
according to /home/saulius/struct/CIF-dictionaries/cif_core.dic
dictionary named 'cif_core.dic' version 2.4.1 from 2010-06-29.

Automatic conversion script
Id: cif_fix_values 1715 2011-07-08 13:25:40Z adriana 
;
_cod_original_cell_volume 1644.62(7)
_cod_original_sg_symbol_H-M P21
_cod_database_code 4072439

loop_
_symmetry_equiv_pos_as_xyz
'x, y, z'
'-x, y+1/2, -z'

loop_
_atom_site_label
_atom_site_type_symbol
_atom_site_fract_x
_atom_site_fract_y
_atom_site_fract_z
_atom_site_U_iso_or_equiv
_atom_site_adp_type
_atom_site_occupancy
_atom_site_symmetry_multiplicity
_atom_site_calc_flag
_atom_site_refinement_flags
Rh1 Rh 0.48113(6) 0.54597(2) 0.45834(5) 0.03490(16) Uani 1 1 d .
Cl1 Cl 0.2139(2) 0.51227(11) 0.3734(2) 0.0506(5) Uani 1 1 d .
N1 N 0.5214(6) 0.5683(3) 0.7581(6) 0.0275(13) Uani 1 1 d .
N2 N 0.5080(7) 0.4442(3) 0.6865(6) 0.0269(14) Uani 1 1 d .
C1 C 0.5156(8) 0.5184(4) 0.6617(7) 0.0330(16) Uani 1 1 d .
C2 C 0.5095(8) 0.5554(6) 0.8906(7) 0.0396(17) Uani 1 1 d .
H2A H 0.4165 0.5261 0.8708 0.059 Uiso 1 1 calc R
H2B H 0.5034 0.6034 0.9320 0.059 Uiso 1 1 calc R
H2C H 0.6008 0.5281 0.9570 0.059 Uiso 1 1 calc R
C3 C 0.5580(9) 0.6454(4) 0.7429(7) 0.0278(16) Uani 1 1 d .
C4 C 0.7114(8) 0.6688(4) 0.8219(7) 0.0327(15) Uani 1 1 d .
C5 C 0.7451(9) 0.7441(4) 0.8085(8) 0.0377(17) Uani 1 1 d .
H5 H 0.8479 0.7618 0.8600 0.045 Uiso 1 1 calc R
C6 C 0.6317(9) 0.7924(4) 0.7221(8) 0.0422(19) Uani 1 1 d .
H6 H 0.6572 0.8425 0.7120 0.051 Uiso 1 1 calc R
C7 C 0.4809(9) 0.7681(4) 0.6501(7) 0.0407(18) Uani 1 1 d .
H7 H 0.4030 0.8024 0.5935 0.049 Uiso 1 1 calc R
C8 C 0.4403(8) 0.6942(4) 0.6587(7) 0.0325(16) Uani 1 1 d .
C9 C 0.8382(8) 0.6193(4) 0.9239(8) 0.0397(18) Uani 1 1 d .
H9 H 0.7969 0.5672 0.9098 0.048 Uiso 1 1 calc R
C10 C 0.8806(11) 0.6413(5) 1.0767(9) 0.050(2) Uani 1 1 d .
H10A H 0.9289 0.6908 1.0962 0.075 Uiso 1 1 calc R
H10B H 0.9532 0.6048 1.1411 0.075 Uiso 1 1 calc R
H10C H 0.7870 0.6426 1.0906 0.075 Uiso 1 1 calc R
C11 C 0.9842(9) 0.6183(5) 0.9020(10) 0.053(2) Uani 1 1 d .
H11A H 0.9558 0.6097 0.8021 0.080 Uiso 1 1 calc R
H11B H 1.0527 0.5782 0.9587 0.080 Uiso 1 1 calc R
H11C H 1.0375 0.6663 0.9312 0.080 Uiso 1 1 calc R
C12 C 0.2693(8) 0.6716(4) 0.5889(8) 0.0388(17) Uani 1 1 d .
H12 H 0.2651 0.6160 0.5814 0.047 Uiso 1 1 calc R
C13 C 0.1878(12) 0.6942(6) 0.6783(12) 0.058(3) Uani 1 1 d .
H13A H 0.1869 0.7487 0.6852 0.087 Uiso 1 1 calc R
H13B H 0.2430 0.6728 0.7730 0.087 Uiso 1 1 calc R
H13C H 0.0814 0.6755 0.6340 0.087 Uiso 1 1 calc R
C14 C 0.1825(10) 0.7025(5) 0.4411(9) 0.051(2) Uani 1 1 d .
H14A H 0.1742 0.7568 0.4456 0.076 Uiso 1 1 calc R
H14B H 0.0789 0.6806 0.3959 0.076 Uiso 1 1 calc R
H14C H 0.2383 0.6901 0.3861 0.076 Uiso 1 1 calc R
C15 C 0.4905(10) 0.3904(4) 0.5763(8) 0.0435(19) Uani 1 1 d .
H15A H 0.3804 0.3829 0.5139 0.065 Uiso 1 1 calc R
H15B H 0.5375 0.3429 0.6198 0.065 Uiso 1 1 calc R
H15C H 0.5417 0.4096 0.5213 0.065 Uiso 1 1 calc R
C16 C 0.5038(8) 0.4051(4) 0.8051(8) 0.0343(16) Uani 1 1 d .
C17 C 0.3591(9) 0.3874(4) 0.8000(10) 0.045(2) Uani 1 1 d .
C18 C 0.3625(13) 0.3414(5) 0.9079(12) 0.067(3) Uani 1 1 d .
H18 H 0.2670 0.3297 0.9084 0.080 Uiso 1 1 calc R
C19 C 0.4917(17) 0.3127(6) 1.0106(14) 0.069(3) Uani 1 1 d .
H19 H 0.4870 0.2805 1.0798 0.083 Uiso 1 1 calc R
C20 C 0.6336(12) 0.3314(4) 1.0136(9) 0.051(2) Uani 1 1 d .
H20 H 0.7265 0.3124 1.0869 0.061 Uiso 1 1 calc R
C21 C 0.6408(9) 0.3775(4) 0.9102(8) 0.0362(16) Uani 1 1 d .
C22 C 0.2088(11) 0.4187(6) 0.6830(14) 0.063(3) Uani 1 1 d .
H22 H 0.2355 0.4537 0.6237 0.075 Uiso 1 1 calc R
C23 C 0.1161(12) 0.4618(6) 0.7461(18) 0.107(5) Uani 1 1 d .
H23A H 0.0924 0.4286 0.8073 0.161 Uiso 1 1 calc R
H23B H 0.0197 0.4802 0.6697 0.161 Uiso 1 1 calc R
H23C H 0.1775 0.5041 0.8015 0.161 Uiso 1 1 calc R
C24 C 0.1081(12) 0.3550(6) 0.5880(15) 0.100(5) Uani 1 1 d .
H24A H 0.1686 0.3261 0.5517 0.151 Uiso 1 1 calc R
H24B H 0.0174 0.3761 0.5090 0.151 Uiso 1 1 calc R
H24C H 0.0746 0.3223 0.6433 0.151 Uiso 1 1 calc R
C25 C 0.7979(9) 0.3936(4) 0.9168(8) 0.0407(18) Uani 1 1 d .
H25 H 0.7854 0.4334 0.8466 0.049 Uiso 1 1 calc R
C26 C 0.8609(10) 0.3241(5) 0.8781(12) 0.063(3) Uani 1 1 d .
H26A H 0.8604 0.2824 0.9377 0.094 Uiso 1 1 calc R
H26B H 0.9669 0.3334 0.8929 0.094 Uiso 1 1 calc R
H26C H 0.7961 0.3117 0.7789 0.094 Uiso 1 1 calc R
C27 C 0.9122(12) 0.4212(6) 1.0633(11) 0.069(3) Uani 1 1 d .
H27A H 0.8809 0.4707 1.0798 0.103 Uiso 1 1 calc R
H27B H 1.0159 0.4240 1.0686 0.103 Uiso 1 1 calc R
H27C H 0.9131 0.3865 1.1351 0.103 Uiso 1 1 calc R
C1A C 0.4534(14) 0.5332(5) 0.2438(8) 0.061(3) Uani 1 1 d G
H1A H 0.3514 0.5232 0.1636 0.073 Uiso 1 1 d G
C2A C 0.4219(12) 0.6048(5) 0.2600(8) 0.055(2) Uani 1 1 d G
H2A H 0.3118 0.6183 0.2041 0.066 Uiso 1 1 d G
C3A C 0.5284(15) 0.6722(6) 0.2908(11) 0.078(3) Uani 1 1 d .
H3A H 0.5327 0.6877 0.2029 0.094 Uiso 1 1 calc R
H3B H 0.4852 0.7142 0.3226 0.094 Uiso 1 1 calc R
C4A C 0.6894(13) 0.6558(5) 0.4021(10) 0.066(3) Uani 1 1 d .
H4A H 0.7393 0.7031 0.4479 0.080 Uiso 1 1 calc R
H4B H 0.7501 0.6346 0.3561 0.080 Uiso 1 1 calc R
C5A C 0.6945(10) 0.6020(5) 0.5143(9) 0.048(2) Uani 1 1 d G
H5A H 0.7247 0.6228 0.6095 0.057 Uiso 1 1 d G
C6A C 0.7144(11) 0.5246(4) 0.5125(9) 0.045(2) Uani 1 1 d G
H6A H 0.7604 0.4926 0.5975 0.054 Uiso 1 1 d G
C7A C 0.7290(13) 0.4836(6) 0.3901(10) 0.061(3) Uani 1 1 d .
H7A H 0.8330 0.4927 0.3969 0.074 Uiso 1 1 calc R
H7B H 0.7180 0.4293 0.3995 0.074 Uiso 1 1 calc R
C8A C 0.6066(15) 0.5094(5) 0.2453(10) 0.075(3) Uani 1 1 d .
H8A H 0.5861 0.4684 0.1767 0.090 Uiso 1 1 calc R
H8B H 0.6486 0.5520 0.2137 0.090 Uiso 1 1 calc R

loop_
_atom_site_aniso_label
_atom_site_aniso_U_11
_atom_site_aniso_U_22
_atom_site_aniso_U_33
_atom_site_aniso_U_23
_atom_site_aniso_U_13
_atom_site_aniso_U_12
Rh1 0.0452(3) 0.0276(3) 0.0273(2) 0.0006(3) 0.0121(2) 0.0028(3)
Cl1 0.0407(10) 0.0438(10) 0.0412(11) -0.0032(8) -0.0053(9) 0.0003(8)
N1 0.029(3) 0.024(3) 0.028(3) -0.002(2) 0.011(2) 0.002(2)
N2 0.033(3) 0.023(3) 0.025(3) 0.003(2) 0.014(3) 0.001(3)
C1 0.032(4) 0.030(4) 0.027(4) -0.006(3) 0.004(3) 0.007(3)
C2 0.054(4) 0.031(5) 0.041(3) -0.004(4) 0.028(3) -0.002(4)
C3 0.040(4) 0.026(4) 0.015(3) -0.003(3) 0.010(3) 0.000(3)
C4 0.039(4) 0.033(4) 0.032(4) 0.001(3) 0.022(3) 0.001(3)
C5 0.049(4) 0.025(4) 0.038(4) -0.002(3) 0.018(4) -0.010(3)
C6 0.055(5) 0.027(4) 0.040(4) 0.001(3) 0.017(4) -0.005(3)
C7 0.046(4) 0.037(4) 0.036(4) 0.006(3) 0.015(4) 0.011(3)
C8 0.031(4) 0.031(4) 0.034(4) -0.001(3) 0.013(3) 0.003(3)
C9 0.037(4) 0.029(4) 0.044(4) 0.000(3) 0.010(3) -0.002(3)
C10 0.049(5) 0.040(5) 0.044(5) -0.002(4) 0.005(4) -0.003(4)
C11 0.035(4) 0.052(5) 0.065(5) -0.006(4) 0.016(4) 0.004(4)
C12 0.029(4) 0.044(4) 0.038(4) -0.002(3) 0.010(3) 0.004(3)
C13 0.042(5) 0.065(7) 0.069(7) -0.017(5) 0.027(5) -0.009(5)
C14 0.048(5) 0.049(5) 0.047(5) -0.002(4) 0.013(4) 0.012(4)
C15 0.068(5) 0.023(4) 0.044(4) -0.003(3) 0.029(4) -0.004(3)
C16 0.043(4) 0.023(4) 0.043(4) 0.005(3) 0.024(4) 0.008(3)
C17 0.045(4) 0.028(4) 0.079(6) -0.006(4) 0.044(4) -0.010(3)
C18 0.087(7) 0.040(5) 0.117(9) -0.004(5) 0.084(7) -0.011(5)
C19 0.115(9) 0.058(9) 0.068(7) 0.014(6) 0.070(6) 0.009(7)
C20 0.082(6) 0.035(4) 0.040(4) 0.007(3) 0.030(5) 0.004(4)
C21 0.051(4) 0.018(3) 0.044(4) 0.005(3) 0.026(4) 0.005(3)
C22 0.041(5) 0.041(5) 0.109(9) -0.008(5) 0.037(6) -0.008(4)
C23 0.056(6) 0.067(7) 0.228(17) -0.020(8) 0.090(9) 0.002(5)
C24 0.047(6) 0.046(6) 0.175(13) -0.027(7) 0.020(7) -0.007(5)
C25 0.039(4) 0.028(4) 0.042(4) 0.004(3) 0.007(4) 0.007(3)
C26 0.047(5) 0.046(5) 0.089(7) -0.001(5) 0.025(5) 0.013(4)
C27 0.054(6) 0.057(7) 0.058(6) 0.007(5) -0.009(5) -0.003(5)
C1A 0.118(8) 0.035(7) 0.019(3) 0.001(3) 0.021(4) 0.002(5)
C2A 0.084(7) 0.043(5) 0.027(4) 0.011(4) 0.015(4) 0.012(5)
C3A 0.131(10) 0.051(6) 0.057(6) 0.011(5) 0.045(7) 0.001(6)
C4A 0.107(8) 0.041(5) 0.067(6) -0.006(5) 0.054(7) -0.008(5)
C5A 0.055(5) 0.059(6) 0.043(5) 0.000(4) 0.035(4) -0.013(4)
C6A 0.058(5) 0.045(6) 0.043(4) 0.006(3) 0.032(4) 0.006(4)
C7A 0.092(7) 0.054(6) 0.066(6) 0.005(5) 0.060(6) 0.012(5)
C8A 0.151(11) 0.041(5) 0.058(6) -0.004(4) 0.068(7) 0.001(6)

loop_
_atom_type_symbol
_atom_type_description
_atom_type_scat_dispersion_real
_atom_type_scat_dispersion_imag
_atom_type_scat_source
C C 0.0033 0.0016 'International Tables Vol C Tables 4.2.6.8 and 6.1.1.4'
H H 0.0000 0.0000 'International Tables Vol C Tables 4.2.6.8 and 6.1.1.4'
N N 0.0061 0.0033 'International Tables Vol C Tables 4.2.6.8 and 6.1.1.4'
Cl Cl 0.1484 0.1585 'International Tables Vol C Tables 4.2.6.8 and 6.1.1.4'
Rh Rh -1.1178 0.9187 'International Tables Vol C Tables 4.2.6.8 and 6.1.1.4'

loop_
_geom_angle_atom_site_label_1
_geom_angle_atom_site_label_2
_geom_angle_atom_site_label_3
_geom_angle
C1 Rh1 C6A 91.0(3)
C1 Rh1 C5A 97.8(3)
C6A Rh1 C5A 38.7(4)
C1 Rh1 C1A 160.1(3)
C6A Rh1 C1A 83.3(4)
C5A Rh1 C1A 89.6(4)
C1 Rh1 C2A 163.5(3)
C6A Rh1 C2A 98.0(4)
C5A Rh1 C2A 81.1(4)
C1A Rh1 C2A 36.0(4)
C1 Rh1 Cl1 88.7(2)
C6A Rh1 Cl1 154.3(2)
C5A Rh1 Cl1 165.9(3)
C1A Rh1 Cl1 88.4(3)
C2A Rh1 Cl1 89.1(3)
C1 N1 C3 118.7(6)
C1 N1 C2 128.7(6)
C3 N1 C2 112.3(6)
C1 N2 C16 131.4(6)
C1 N2 C15 119.0(6)
C16 N2 C15 109.5(6)
N1 C1 N2 119.5(6)
N1 C1 Rh1 124.1(5)
N2 C1 Rh1 115.7(5)
N1 C2 H2A 109.5
N1 C2 H2B 109.5
H2A C2 H2B 109.5
N1 C2 H2C 109.5
H2A C2 H2C 109.5
H2B C2 H2C 109.5
C8 C3 C4 122.5(7)
C8 C3 N1 119.8(6)
C4 C3 N1 117.6(6)
C3 C4 C5 117.2(7)
C3 C4 C9 123.8(6)
C5 C4 C9 119.0(7)
C6 C5 C4 121.1(7)
C6 C5 H5 119.4
C4 C5 H5 119.4
C5 C6 C7 120.0(7)
C5 C6 H6 120.0
C7 C6 H6 120.0
C6 C7 C8 121.5(7)
C6 C7 H7 119.3
C8 C7 H7 119.3
C3 C8 C7 117.6(7)
C3 C8 C12 122.6(6)
C7 C8 C12 119.5(6)
C4 C9 C11 114.1(7)
C4 C9 C10 110.7(6)
C11 C9 C10 109.4(6)
C4 C9 H9 107.5
C11 C9 H9 107.5
C10 C9 H9 107.5
C9 C10 H10A 109.5
C9 C10 H10B 109.5
H10A C10 H10B 109.5
C9 C10 H10C 109.5
H10A C10 H10C 109.5
H10B C10 H10C 109.5
C9 C11 H11A 109.5
C9 C11 H11B 109.5
H11A C11 H11B 109.5
C9 C11 H11C 109.5
H11A C11 H11C 109.5
H11B C11 H11C 109.5
C14 C12 C13 110.0(7)
C14 C12 C8 112.5(6)
C13 C12 C8 111.9(7)
C14 C12 H12 107.4
C13 C12 H12 107.4
C8 C12 H12 107.4
C12 C13 H13A 109.5
C12 C13 H13B 109.5
H13A C13 H13B 109.5
C12 C13 H13C 109.5
H13A C13 H13C 109.5
H13B C13 H13C 109.5
C12 C14 H14A 109.5
C12 C14 H14B 109.5
H14A C14 H14B 109.5
C12 C14 H14C 109.5
H14A C14 H14C 109.5
H14B C14 H14C 109.5
N2 C15 H15A 109.5
N2 C15 H15B 109.5
H15A C15 H15B 109.5
N2 C15 H15C 109.5
H15A C15 H15C 109.5
H15B C15 H15C 109.5
C21 C16 C17 121.8(7)
C21 C16 N2 118.7(6)
C17 C16 N2 119.0(7)
C18 C17 C16 116.1(8)
C18 C17 C22 122.9(8)
C16 C17 C22 121.0(8)
C19 C18 C17 124.3(9)
C19 C18 H18 117.8
C17 C18 H18 117.8
C18 C19 C20 118.4(10)
C18 C19 H19 120.8
C20 C19 H19 120.8
C21 C20 C19 121.0(9)
C21 C20 H20 119.5
C19 C20 H20 119.5
C16 C21 C20 118.4(7)
C16 C21 C25 123.3(6)
C20 C21 C25 118.3(7)
C17 C22 C23 110.9(10)
C17 C22 C24 110.5(8)
C23 C22 C24 109.5(9)
C17 C22 H22 108.6
C23 C22 H22 108.6
C24 C22 H22 108.6
C22 C23 H23A 109.5
C22 C23 H23B 109.5
H23A C23 H23B 109.5
C22 C23 H23C 109.5
H23A C23 H23C 109.5
H23B C23 H23C 109.5
C22 C24 H24A 109.5
C22 C24 H24B 109.5
H24A C24 H24B 109.5
C22 C24 H24C 109.5
H24A C24 H24C 109.5
H24B C24 H24C 109.5
C21 C25 C26 110.2(6)
C21 C25 C27 111.4(8)
C26 C25 C27 110.0(7)
C21 C25 H25 108.4
C26 C25 H25 108.4
C27 C25 H25 108.4
C25 C26 H26A 109.5
C25 C26 H26B 109.5
H26A C26 H26B 109.5
C25 C26 H26C 109.5
H26A C26 H26C 109.5
H26B C26 H26C 109.5
C25 C27 H27A 109.5
C25 C27 H27B 109.5
H27A C27 H27B 109.5
C25 C27 H27C 109.5
H27A C27 H27C 109.5
H27B C27 H27C 109.5
C2A C1A C8A 122.3(10)
C2A C1A Rh1 72.3(5)
C8A C1A Rh1 110.5(6)
C2A C1A H1A 94.9
C8A C1A H1A 123.2
Rh1 C1A H1A 121.7
C1A C2A C3A 127.8(11)
C1A C2A Rh1 71.7(5)
C3A C2A Rh1 108.3(6)
C1A C2A H2A 113.6
C3A C2A H2A 112.2
Rh1 C2A H2A 116.3
C4A C3A C2A 112.0(8)
C4A C3A H3A 109.2
C2A C3A H3A 109.2
C4A C3A H3B 109.2
C2A C3A H3B 109.2
H3A C3A H3B 107.9
C3A C4A C5A 113.6(8)
C3A C4A H4A 108.9
C5A C4A H4A 108.8
C3A C4A H4B 108.9
C5A C4A H4B 108.9
H4A C4A H4B 107.7
C6A C5A C4A 125.2(8)
C6A C5A Rh1 69.5(6)
C4A C5A Rh1 113.2(7)
C6A C5A H5A 114.0
C4A C5A H5A 116.9
Rh1 C5A H5A 105.7
C5A C6A C7A 123.0(8)
C5A C6A Rh1 71.7(6)
C7A C6A Rh1 110.2(6)
C5A C6A H6A 124.8
C7A C6A H6A 108.2
Rh1 C6A H6A 110.3
C8A C7A C6A 112.0(8)
C8A C7A H7A 109.2
C6A C7A H7A 109.2
C8A C7A H7B 109.2
C6A C7A H7B 109.2
H7A C7A H7B 107.9
C7A C8A C1A 113.9(7)
C7A C8A H8A 108.8
C1A C8A H8A 108.8
C7A C8A H8B 108.8
C1A C8A H8B 108.8
H8A C8A H8B 107.7

loop_
_geom_bond_atom_site_label_1
_geom_bond_atom_site_label_2
_geom_bond_distance
Rh1 C1 2.086(8)
Rh1 C6A 2.100(9)
Rh1 C5A 2.128(9)
Rh1 C1A 2.179(7)
Rh1 C2A 2.187(8)
Rh1 Cl1 2.405(2)
N1 C1 1.341(8)
N1 C3 1.455(9)
N1 C2 1.477(8)
N2 C1 1.364(9)
N2 C16 1.455(9)
N2 C15 1.465(9)
C2 H2A 0.9800
C2 H2B 0.9800
C2 H2C 0.9800
C3 C8 1.396(10)
C3 C4 1.403(10)
C4 C5 1.411(10)
C4 C9 1.510(10)
C5 C6 1.377(11)
C5 H5 0.9500
C6 C7 1.381(11)
C6 H6 0.9500
C7 C8 1.397(11)
C7 H7 0.9500
C8 C12 1.534(10)
C9 C11 1.530(11)
C9 C10 1.534(11)
C9 H9 1.0000
C10 H10A 0.9800
C10 H10B 0.9800
C10 H10C 0.9800
C11 H11A 0.9800
C11 H11B 0.9800
C11 H11C 0.9800
C12 C14 1.513(10)
C12 C13 1.533(12)
C12 H12 1.0000
C13 H13A 0.9800
C13 H13B 0.9800
C13 H13C 0.9800
C14 H14A 0.9800
C14 H14B 0.9800
C14 H14C 0.9800
C15 H15A 0.9800
C15 H15B 0.9800
C15 H15C 0.9800
C16 C21 1.387(10)
C16 C17 1.412(10)
C17 C18 1.398(13)
C17 C22 1.535(14)
C18 C19 1.340(17)
C18 H18 0.9500
C19 C20 1.400(15)
C19 H19 0.9500
C20 C21 1.399(11)
C20 H20 0.9500
C21 C25 1.516(11)
C22 C23 1.544(15)
C22 C24 1.547(14)
C22 H22 1.0000
C23 H23A 0.9800
C23 H23B 0.9800
C23 H23C 0.9800
C24 H24A 0.9800
C24 H24B 0.9800
C24 H24C 0.9800
C25 C26 1.522(11)
C25 C27 1.531(12)
C25 H25 1.0000
C26 H26A 0.9800
C26 H26B 0.9800
C26 H26C 0.9800
C27 H27A 0.9800
C27 H27B 0.9800
C27 H27C 0.9800
C1A C2A 1.349(13)
C1A C8A 1.535(15)
C1A H1A 0.9899
C2A C3A 1.527(15)
C2A H2A 0.9900
C3A C4A 1.505(15)
C3A H3A 0.9900
C3A H3B 0.9900
C4A C5A 1.513(12)
C4A H4A 0.9900
C4A H4B 0.9900
C5A C6A 1.403(14)
C5A H5A 0.9900
C6A C7A 1.552(12)
C6A H6A 0.9901
C7A C8A 1.532(14)
C7A H7A 0.9900
C7A H7B 0.9900
C8A H8A 0.9900
C8A H8B 0.9900

loop_
_geom_torsion_atom_site_label_1
_geom_torsion_atom_site_label_2
_geom_torsion_atom_site_label_3
_geom_torsion_atom_site_label_4
_geom_torsion
C3 N1 C1 N2 168.8(6)
C2 N1 C1 N2 -4.9(11)
C3 N1 C1 Rh1 -21.7(9)
C2 N1 C1 Rh1 164.7(5)
C16 N2 C1 N1 0.4(11)
C15 N2 C1 N1 175.6(6)
C16 N2 C1 Rh1 -170.0(6)
C15 N2 C1 Rh1 5.2(8)
C6A Rh1 C1 N1 106.1(6)
C5A Rh1 C1 N1 67.8(6)
C1A Rh1 C1 N1 178.8(10)
C2A Rh1 C1 N1 -17.3(15)
Cl1 Rh1 C1 N1 -99.6(6)
C6A Rh1 C1 N2 -84.0(6)
C5A Rh1 C1 N2 -122.3(6)
C1A Rh1 C1 N2 -11.3(13)
C2A Rh1 C1 N2 152.6(11)
Cl1 Rh1 C1 N2 70.3(5)
C1 N1 C3 C8 86.0(8)
C2 N1 C3 C8 -99.3(7)
C1 N1 C3 C4 -97.8(7)
C2 N1 C3 C4 76.9(7)
C8 C3 C4 C5 -2.8(10)
N1 C3 C4 C5 -178.8(6)
C8 C3 C4 C9 174.3(7)
N1 C3 C4 C9 -1.8(10)
C3 C4 C5 C6 0.4(11)
C9 C4 C5 C6 -176.8(7)
C4 C5 C6 C7 2.1(12)
C5 C6 C7 C8 -2.3(12)
C4 C3 C8 C7 2.6(11)
N1 C3 C8 C7 178.6(6)
C4 C3 C8 C12 -171.2(6)
N1 C3 C8 C12 4.8(10)
C6 C7 C8 C3 0.0(11)
C6 C7 C8 C12 173.9(7)
C3 C4 C9 C11 129.3(7)
C5 C4 C9 C11 -53.7(9)
C3 C4 C9 C10 -106.8(8)
C5 C4 C9 C10 70.2(9)
C3 C8 C12 C14 -140.6(7)
C7 C8 C12 C14 45.7(9)
C3 C8 C12 C13 94.9(9)
C7 C8 C12 C13 -78.7(9)
C1 N2 C16 C21 -96.2(9)
C15 N2 C16 C21 88.2(8)
C1 N2 C16 C17 92.6(10)
C15 N2 C16 C17 -83.0(8)
C21 C16 C17 C18 0.9(11)
N2 C16 C17 C18 171.8(7)
C21 C16 C17 C22 179.9(8)
N2 C16 C17 C22 -9.2(11)
C16 C17 C18 C19 -1.7(13)
C22 C17 C18 C19 179.3(10)
C17 C18 C19 C20 1.9(15)
C18 C19 C20 C21 -1.4(14)
C17 C16 C21 C20 -0.5(11)
N2 C16 C21 C20 -171.4(6)
C17 C16 C21 C25 178.2(7)
N2 C16 C21 C25 7.3(10)
C19 C20 C21 C16 0.7(12)
C19 C20 C21 C25 -178.1(8)
C18 C17 C22 C23 55.3(11)
C16 C17 C22 C23 -123.6(9)
C18 C17 C22 C24 -66.3(13)
C16 C17 C22 C24 114.8(10)
C16 C21 C25 C26 -107.9(8)
C20 C21 C25 C26 70.8(9)
C16 C21 C25 C27 129.7(8)
C20 C21 C25 C27 -51.6(9)
C1 Rh1 C1A C2A 172.3(8)
C6A Rh1 C1A C2A -113.7(7)
C5A Rh1 C1A C2A -75.3(7)
Cl1 Rh1 C1A C2A 90.7(7)
C1 Rh1 C1A C8A -69.0(13)
C6A Rh1 C1A C8A 5.0(6)
C5A Rh1 C1A C8A 43.4(7)
C2A Rh1 C1A C8A 118.7(10)
Cl1 Rh1 C1A C8A -150.6(6)
C8A C1A C2A C3A -4.1(13)
Rh1 C1A C2A C3A 99.3(9)
C8A C1A C2A Rh1 -103.4(7)
C1 Rh1 C2A C1A -170.8(10)
C6A Rh1 C2A C1A 66.7(7)
C5A Rh1 C2A C1A 101.7(7)
Cl1 Rh1 C2A C1A -88.5(7)
C1 Rh1 C2A C3A 64.5(15)
C6A Rh1 C2A C3A -58.0(8)
C5A Rh1 C2A C3A -23.0(7)
C1A Rh1 C2A C3A -124.7(11)
Cl1 Rh1 C2A C3A 146.8(7)
C1A C2A C3A C4A -43.5(13)
Rh1 C2A C3A C4A 37.1(11)
C2A C3A C4A C5A -34.0(12)
C3A C4A C5A C6A 94.1(12)
C3A C4A C5A Rh1 13.5(10)
C1 Rh1 C5A C6A 81.7(6)
C1A Rh1 C5A C6A -79.8(6)
C2A Rh1 C5A C6A -114.9(6)
Cl1 Rh1 C5A C6A -161.5(7)
C1 Rh1 C5A C4A -157.6(6)
C6A Rh1 C5A C4A 120.6(9)
C1A Rh1 C5A C4A 40.9(7)
C2A Rh1 C5A C4A 5.7(7)
Cl1 Rh1 C5A C4A -40.9(14)
C4A C5A C6A C7A -2.0(16)
Rh1 C5A C6A C7A 102.6(9)
C4A C5A C6A Rh1 -104.6(10)
C1 Rh1 C6A C5A -101.3(6)
C1A Rh1 C6A C5A 97.8(6)
C2A Rh1 C6A C5A 64.8(6)
Cl1 Rh1 C6A C5A 169.7(4)
C1 Rh1 C6A C7A 139.4(6)
C5A Rh1 C6A C7A -119.3(9)
C1A Rh1 C6A C7A -21.5(6)
C2A Rh1 C6A C7A -54.5(6)
Cl1 Rh1 C6A C7A 50.4(9)
C5A C6A C7A C8A -46.0(14)
Rh1 C6A C7A C8A 34.8(10)
C6A C7A C8A C1A -31.5(12)
C2A C1A C8A C7A 94.6(10)
Rh1 C1A C8A C7A 13.0(10)
